data_1534990
loop_
_publ_author_name
'Hall, S.R.'
'White, A.H.'
'Mills, N.K.'

_publ_section_title
;
 Crystal structure of ammonium bis(thiocyanato)argentate (I) (a
 redetermination)
;
_journal_name_full 'Australian Journal of Chemistry'
_journal_page_first 1255
_journal_page_last 1258
_journal_volume 36
_journal_year 1983
_chemical_formula_sum 'C2 H4 Ag N3 S2'
_chemical_name_systematic 'N H4 Ag (S C N)2'
_space_group_IT_number 14
_symmetry_space_group_name_Hall '-P 2yn'
_symmetry_space_group_name_H-M 'P 1 21/n 1'
_cell_angle_alpha 90
_cell_angle_beta 95.24
_cell_angle_gamma 90
_cell_formula_units_Z 4
_cell_length_a 7.207
_cell_length_b 23.84
_cell_length_c 4.014
_cell_volume 686.783
_citation_journal_id_ASTM AJCHAS
_cod_data_source_file Hall_AJCHAS_1983_674.cif
_cod_data_source_block C2H4Ag1N3S2
_cod_original_cell_volume 686.7827
_cod_original_sg_symbol_Hall '-P 2ybc (x-z,y,z)'
_cod_original_formula_sum 'C2 H4 Ag1 N3 S2'
_cod_database_code 1534990

loop_
_symmetry_equiv_pos_as_xyz
x,y,z
-x+1/2,y+1/2,-z+1/2
-x,-y,-z
x-1/2,-y-1/2,z-1/2

loop_
_atom_site_label
_atom_site_type_symbol
_atom_site_fract_x
_atom_site_fract_y
_atom_site_fract_z
_atom_site_occupancy
_atom_site_U_iso_or_equiv
N1 N-3 0.306 0.0375 0.3715 1 0.0
H2 H+1 0.636 0.076 -0.11 1 0.0
C2 C+4 0.4984 0.189 0.5125 1 0.0
N2 N-3 0.585 0.1507 0.5821 1 0.0
H1 H+1 0.546 0.049 0.093 1 0.0
S1 S-2 0.0225 0.1015 0.6186 1 0.0
Ag1 Ag+1 0.041 0.19861 0.4102 1 0.0
C1 C+4 0.1934 0.0647 0.4718 1 0.0
S2 S-2 0.3701 0.2467 0.4096 1 0.0
H4 H+1 0.74 0.036 0.067 1 0.0
N3 N-3 0.6558 0.0616 0.0654 1 0.0
H3 H+1 0.696 0.085 0.221 1 0.0
